data_4134029
loop_
_publ_author_name
'Carsch, Kurtis M.'
'Lukens, James T.'
'DiMucci, Ida M.'
'Iovan, Diana A.'
'Zheng, Shao-Liang'
'Lancaster, Kyle M.'
'Betley, Theodore A.'

_publ_section_title
;
 Electronic Structures and Reactivity Profiles of Aryl Nitrenoid-Bridged
 Dicopper Complexes.
;
_journal_name_full 'Journal of the American Chemical Society'
_journal_paper_doi 10.1021/jacs.9b09616
_journal_year 2020
_chemical_formula_sum 'C95 H110.5 Cu2 N8 O4'
_chemical_formula_weight 1555.49
_chemical_name_systematic (Mesdmx)Cu2(dmap)
_space_group_crystal_system monoclinic
_space_group_IT_number 14
_space_group_name_Hall '-P 2yn'
_space_group_name_H-M_alt 'P 1 21/n 1'
_atom_sites_solution_hydrogens geom
_audit_creation_method SHELXL-2014/7
_cell_angle_alpha 90
_cell_angle_beta 100.624(3)
_cell_angle_gamma 90
_cell_formula_units_Z 4
_cell_length_a 13.3375(5)
_cell_length_b 25.1228(7)
_cell_length_c 25.4322(7)
_cell_measurement_reflns_used 4136
_cell_measurement_temperature 100(2)
_cell_measurement_theta_max 22.31
_cell_measurement_theta_min 2.25
_cell_volume 8375.6(5)
_computing_cell_refinement 'SAINT 8.35A (Bruker-AXS, 2015)'
_computing_data_collection 'APEX3 v2016.1.0 (Bruker-AXS, 2016)'
_computing_data_reduction 'SAINT 8.35A (Bruker-AXS, 2015)'
_computing_molecular_graphics 'Bruker SHELXTL (Sheldrick, 2015)'
_computing_publication_material 'Bruker SHELXT (Sheldrick, 2015)'
_computing_structure_refinement 'SHELXL-2014/7 (Sheldrick, 2014)'
_computing_structure_solution 'SHELXT-2014 (Sheldrick, 2015)'
_diffrn_ambient_temperature 100(2)
_diffrn_measured_fraction_theta_full 0.999
_diffrn_measured_fraction_theta_max 0.999
_diffrn_measurement_device_type 'Bruker APEXII CCD'
_diffrn_measurement_method 'omega and phi scans'
_diffrn_radiation_type MoK\a
_diffrn_radiation_wavelength 0.71073
_diffrn_reflns_av_R_equivalents 0.0985
_diffrn_reflns_av_unetI/netI 0.0663
_diffrn_reflns_Laue_measured_fraction_full 0.999
_diffrn_reflns_Laue_measured_fraction_max 0.999
_diffrn_reflns_limit_h_max 15
_diffrn_reflns_limit_h_min -15
_diffrn_reflns_limit_k_max 29
_diffrn_reflns_limit_k_min -29
_diffrn_reflns_limit_l_max 30
_diffrn_reflns_limit_l_min -29
_diffrn_reflns_number 105551
_diffrn_reflns_point_group_measured_fraction_full 0.999
_diffrn_reflns_point_group_measured_fraction_max 0.999
_diffrn_reflns_theta_full 25.064
_diffrn_reflns_theta_max 25.064
_diffrn_reflns_theta_min 1.149
_diffrn_source 'fine-focus sealed tube'
_exptl_absorpt_coefficient_mu 0.564
_exptl_absorpt_correction_T_max 0.7452
_exptl_absorpt_correction_T_min 0.6881
_exptl_absorpt_correction_type multi-scan
_exptl_absorpt_process_details SADABS
_exptl_crystal_colour orange
_exptl_crystal_density_diffrn 1.234
_exptl_crystal_description rod
_exptl_crystal_F_000 3306
_exptl_crystal_size_max 0.48
_exptl_crystal_size_mid 0.15
_exptl_crystal_size_min 0.05
_refine_diff_density_max 1.943
_refine_diff_density_min -0.634
_refine_diff_density_rms 0.086
_refine_ls_extinction_method none
_refine_ls_goodness_of_fit_ref 1.030
_refine_ls_hydrogen_treatment constr
_refine_ls_matrix_type full
_refine_ls_number_parameters 1153
_refine_ls_number_reflns 14837
_refine_ls_number_restraints 369
_refine_ls_restrained_S_all 1.025
_refine_ls_R_factor_all 0.1323
_refine_ls_R_factor_gt 0.0734
_refine_ls_shift/su_max 0.001
_refine_ls_shift/su_mean 0.000
_refine_ls_structure_factor_coef Fsqd
_refine_ls_weighting_details 'w=1/[\s^2^(Fo^2^)+(0.0920P)^2^+22.7512P] where P=(Fo^2^+2Fc^2^)/3'
_refine_ls_weighting_scheme calc
_refine_ls_wR_factor_gt 0.1786
_refine_ls_wR_factor_ref 0.2128
_reflns_Friedel_coverage 0.000
_reflns_number_gt 9062
_reflns_number_total 14837
_reflns_threshold_expression 'I > 2\s(I)'
_cod_data_source_file ja9b09616_si_002.cif
_cod_data_source_block 16
_cod_original_cell_volume 8375.6(4)
_cod_original_sg_symbol_H-M 'P 21/n'
_cod_original_formula_sum 'C95 H110.50 Cu2 N8 O4'
_cod_database_code 4134029
_shelx_shelxl_version_number 2014/7
_shelx_space_group_comment
;
The symmetry employed for this shelxl refinement is uniquely defined
by the following loop, which should always be used as a source of
symmetry information in preference to the above space-group names.
They are only intended as comments.
;

loop_
_space_group_symop_operation_xyz
'x, y, z'
'-x+1/2, y+1/2, -z+1/2'
'-x, -y, -z'
'x-1/2, -y-1/2, z-1/2'

loop_
_atom_site_label
_atom_site_type_symbol
_atom_site_fract_x
_atom_site_fract_y
_atom_site_fract_z
_atom_site_U_iso_or_equiv
_atom_site_adp_type
_atom_site_occupancy
_atom_site_site_symmetry_order
_atom_site_calc_flag
_atom_site_refinement_flags_posn
_atom_site_refinement_flags_adp
_atom_site_refinement_flags_occupancy
_atom_site_disorder_assembly
_atom_site_disorder_group
Cu1 Cu 0.49626(5) 0.86158(2) 0.42254(2) 0.0345(2) Uani 1 1 d . . . . .
Cu2 Cu 0.38440(5) 0.63867(2) 0.43832(2) 0.02824(18) Uani 1 1 d . . . . .
N1 N 0.5523(4) 0.84936(16) 0.35630(16) 0.0405(12) Uani 1 1 d . . . . .
N2 N 0.3523(4) 0.84537(16) 0.39112(16) 0.0359(11) Uani 1 1 d . . . . .
N3 N 0.5556(3) 0.89102(16) 0.49220(15) 0.0283(10) Uani 1 1 d . . . . .
N4 N 0.6938(3) 0.97522(17) 0.62968(17) 0.0367(11) Uani 1 1 d . . . . .
N5 N 0.4359(3) 0.64780(15) 0.36960(16) 0.0306(10) Uani 1 1 d . . . . .
N6 N 0.2388(3) 0.65362(15) 0.40902(16) 0.0303(10) Uani 1 1 d . . . . .
N7 N 0.4571(3) 0.61146(16) 0.50687(15) 0.0260(9) Uani 1 1 d . . . . .
N8 N 0.5874(3) 0.53204(17) 0.64884(15) 0.0329(10) Uani 1 1 d . . . . .
C00D C 0.5464(4) 0.55835(19) 0.60304(18) 0.0254(11) Uani 1 1 d . . . . .
C1 C 0.3833(6) 0.83589(19) 0.2987(2) 0.0442(16) Uani 1 1 d D . . . .
C2 C 0.4895(5) 0.8389(2) 0.3071(2) 0.0402(14) Uani 1 1 d . . . . .
C3 C 0.5521(6) 0.8314(2) 0.2684(2) 0.0557(19) Uani 1 1 d . . . . .
H3 H 0.5290 0.8236 0.2316 0.067 Uiso 1 1 calc R U . . .
C4 C 0.6519(6) 0.8375(2) 0.2933(2) 0.0542(18) Uani 1 1 d . . . . .
H4 H 0.7108 0.8344 0.2774 0.065 Uiso 1 1 calc R U . . .
C5 C 0.6491(5) 0.8493(2) 0.3473(2) 0.0442(15) Uani 1 1 d . . . . .
C6 C 0.7355(5) 0.8648(3) 0.3897(2) 0.0489(16) Uani 1 1 d . . . . .
C7 C 0.8145(6) 0.8283(3) 0.4111(3) 0.063(2) Uani 1 1 d . . . . .
C8 C 0.8900(5) 0.8469(4) 0.4539(3) 0.066(2) Uani 1 1 d . . . . .
H8 H 0.9418 0.8225 0.4692 0.079 Uiso 1 1 calc R U . . .
C9 C 0.8940(5) 0.8967(3) 0.4746(3) 0.0616(19) Uani 1 1 d . . . . .
C10 C 0.8216(5) 0.9310(3) 0.4508(2) 0.0573(18) Uani 1 1 d . . . . .
H10 H 0.8252 0.9669 0.4626 0.069 Uiso 1 1 calc R U . . .
C11 C 0.7416(5) 0.9164(3) 0.4095(2) 0.0466(15) Uani 1 1 d . . . . .
C12 C 0.8150(7) 0.7735(3) 0.3879(3) 0.088(3) Uani 1 1 d . . . . .
H12A H 0.7446 0.7613 0.3761 0.132 Uiso 1 1 calc R U . . .
H12B H 0.8505 0.7491 0.4152 0.132 Uiso 1 1 calc R U . . .
H12C H 0.8502 0.7742 0.3574 0.132 Uiso 1 1 calc R U . . .
C13 C 0.9739(5) 0.9111(4) 0.5222(3) 0.089(3) Uani 1 1 d . . . . .
H13A H 0.9433 0.9116 0.5544 0.133 Uiso 1 1 calc R U . . .
H13B H 1.0015 0.9464 0.5167 0.133 Uiso 1 1 calc R U . . .
H13C H 1.0290 0.8848 0.5265 0.133 Uiso 1 1 calc R U . . .
C14 C 0.6644(5) 0.9576(2) 0.3863(2) 0.0470(15) Uani 1 1 d . . . . .
H14A H 0.6596 0.9588 0.3474 0.071 Uiso 1 1 calc R U . . .
H14B H 0.6856 0.9925 0.4016 0.071 Uiso 1 1 calc R U . . .
H14C H 0.5978 0.9482 0.3946 0.071 Uiso 1 1 calc R U . . .
C15 C 0.3181(5) 0.8385(2) 0.3358(2) 0.0408(15) Uani 1 1 d . . . . .
C16 C 0.2103(5) 0.8357(2) 0.3260(2) 0.0540(18) Uani 1 1 d . . . . .
H16 H 0.1675 0.8311 0.2920 0.065 Uiso 1 1 calc R U . . .
C17 C 0.1786(5) 0.8407(3) 0.3735(2) 0.0581(19) Uani 1 1 d . . . . .
H17 H 0.1103 0.8400 0.3793 0.070 Uiso 1 1 calc R U . . .
C18 C 0.2693(5) 0.8471(2) 0.4131(2) 0.0416(15) Uani 1 1 d . . . . .
C19 C 0.2762(4) 0.8559(2) 0.4714(2) 0.0382(13) Uani 1 1 d . . . . .
C20 C 0.3269(5) 0.8193(2) 0.5090(2) 0.0456(15) Uani 1 1 d . . . . .
C21 C 0.3337(5) 0.8298(3) 0.5630(2) 0.0485(16) Uani 1 1 d . . . . .
H21 H 0.3691 0.8053 0.5883 0.058 Uiso 1 1 calc R U . . .
C22 C 0.2908(4) 0.8744(3) 0.5815(2) 0.0459(16) Uani 1 1 d . . . . .
C23 C 0.2388(4) 0.9097(3) 0.5440(2) 0.0450(15) Uani 1 1 d . . . . .
H23 H 0.2082 0.9404 0.5561 0.054 Uiso 1 1 calc R U . . .
C24 C 0.2304(4) 0.9013(2) 0.4891(2) 0.0400(14) Uani 1 1 d . . . . .
C25 C 0.3736(6) 0.7693(2) 0.4911(2) 0.061(2) Uani 1 1 d . . . . .
H25A H 0.3285 0.7547 0.4596 0.091 Uiso 1 1 calc R U . . .
H25B H 0.3824 0.7430 0.5201 0.091 Uiso 1 1 calc R U . . .
H25C H 0.4401 0.7777 0.4820 0.091 Uiso 1 1 calc R U . . .
C26 C 0.3005(5) 0.8861(3) 0.6408(2) 0.067(2) Uani 1 1 d . . . . .
H26A H 0.3635 0.9060 0.6533 0.101 Uiso 1 1 calc R U . . .
H26B H 0.3023 0.8525 0.6606 0.101 Uiso 1 1 calc R U . . .
H26C H 0.2419 0.9073 0.6467 0.101 Uiso 1 1 calc R U . . .
C27 C 0.1742(5) 0.9418(3) 0.4503(2) 0.0514(16) Uani 1 1 d . . . . .
H27A H 0.2089 0.9457 0.4197 0.077 Uiso 1 1 calc R U . . .
H27B H 0.1732 0.9762 0.4683 0.077 Uiso 1 1 calc R U . . .
H27C H 0.1040 0.9297 0.4376 0.077 Uiso 1 1 calc R U . . .
C28 C 0.6533(4) 0.8837(2) 0.5164(2) 0.0374(13) Uani 1 1 d . . . . .
H28 H 0.6924 0.8586 0.5009 0.045 Uiso 1 1 calc R U . . .
C29 C 0.7006(4) 0.9095(2) 0.56122(19) 0.0340(13) Uani 1 1 d . . . . .
H29 H 0.7696 0.9015 0.5761 0.041 Uiso 1 1 calc R U . . .
C30 C 0.6483(4) 0.94780(19) 0.58547(18) 0.0279(11) Uani 1 1 d . . . . .
C31 C 0.5463(4) 0.95581(19) 0.56099(18) 0.0284(11) Uani 1 1 d . . . . .
H31 H 0.5060 0.9813 0.5752 0.034 Uiso 1 1 calc R U . . .
C32 C 0.5047(4) 0.92705(18) 0.51669(18) 0.0269(11) Uani 1 1 d . . . . .
H32 H 0.4347 0.9328 0.5021 0.032 Uiso 1 1 calc R U . . .
C33 C 0.7936(4) 0.9588(3) 0.6588(2) 0.0485(16) Uani 1 1 d . . . . .
H33A H 0.7946 0.9201 0.6634 0.073 Uiso 1 1 calc R U . . .
H33B H 0.8069 0.9761 0.6939 0.073 Uiso 1 1 calc R U . . .
H33C H 0.8462 0.9692 0.6386 0.073 Uiso 1 1 calc R U . . .
C34 C 0.6411(5) 1.0175(2) 0.6519(2) 0.0501(16) Uani 1 1 d . . . . .
H34A H 0.6000 1.0379 0.6229 0.075 Uiso 1 1 calc R U . . .
H34B H 0.6911 1.0411 0.6735 0.075 Uiso 1 1 calc R U . . .
H34C H 0.5965 1.0022 0.6746 0.075 Uiso 1 1 calc R U . . .
O1 O 0.2934(3) 0.74696(16) 0.24070(16) 0.0266(10) Uani 0.756(3) 1 d . . P A 1
C35 C 0.3368(6) 0.8385(3) 0.2396(2) 0.028(2) Uani 0.756(3) 1 d D . P A 1
C36 C 0.3379(9) 0.8862(3) 0.2123(3) 0.0346(19) Uani 0.756(3) 1 d D . P A 1
H36 H 0.3700 0.9165 0.2304 0.042 Uiso 0.756(3) 1 calc R U P A 1
C37 C 0.2926(9) 0.8901(3) 0.1588(3) 0.039(2) Uani 0.756(3) 1 d D . P A 1
H37 H 0.2923 0.9231 0.1405 0.047 Uiso 0.756(3) 1 calc R U P A 1
C38 C 0.2481(6) 0.8460(3) 0.1324(3) 0.0323(18) Uani 0.756(3) 1 d D . P A 1
H38 H 0.2185 0.8488 0.0956 0.039 Uiso 0.756(3) 1 calc R U P A 1
C39 C 0.2452(5) 0.7974(2) 0.1581(2) 0.0287(15) Uani 0.756(3) 1 d D . P A 1
C40 C 0.2900(5) 0.7942(2) 0.2125(2) 0.0248(15) Uani 0.756(3) 1 d D . P A 1
C41 C 0.2077(5) 0.7469(2) 0.1281(2) 0.0262(14) Uani 0.756(3) 1 d D . P A 1
C44 C 0.1764(5) 0.7070(2) 0.1670(2) 0.0267(15) Uani 0.756(3) 1 d D . P A 1
C45 C 0.2257(5) 0.7070(2) 0.2212(2) 0.0248(16) Uani 0.756(3) 1 d D . P A 1
C46 C 0.2104(5) 0.6673(3) 0.2565(2) 0.022(2) Uani 0.756(3) 1 d D . P A 1
C47 C 0.1394(9) 0.6272(3) 0.2382(4) 0.0320(19) Uani 0.756(3) 1 d D . P A 1
H47 H 0.1273 0.5999 0.2621 0.038 Uiso 0.756(3) 1 calc R U P A 1
C48 C 0.0865(7) 0.6267(3) 0.1858(3) 0.0318(19) Uani 0.756(3) 1 d D . P A 1
H48 H 0.0376 0.5997 0.1741 0.038 Uiso 0.756(3) 1 calc R U P A 1
C49 C 0.1058(6) 0.6662(3) 0.1506(3) 0.0299(18) Uani 0.756(3) 1 d D . P A 1
H49 H 0.0703 0.6655 0.1146 0.036 Uiso 0.756(3) 1 calc R U P A 1
C42 C 0.2996(6) 0.7242(3) 0.1065(3) 0.0359(16) Uani 0.756(3) 1 d D . P A 1
H42A H 0.2794 0.6913 0.0866 0.054 Uiso 0.756(3) 1 calc R U P A 1
H42B H 0.3226 0.7503 0.0827 0.054 Uiso 0.756(3) 1 calc R U P A 1
H42C H 0.3552 0.7166 0.1365 0.054 Uiso 0.756(3) 1 calc R U P A 1
C43 C 0.1203(6) 0.7580(3) 0.0808(3) 0.042(2) Uani 0.756(3) 1 d D . P A 1
H43A H 0.0983 0.7245 0.0625 0.063 Uiso 0.756(3) 1 calc R U P A 1
H43B H 0.0629 0.7741 0.0941 0.063 Uiso 0.756(3) 1 calc R U P A 1
H43C H 0.1441 0.7825 0.0557 0.063 Uiso 0.756(3) 1 calc R U P A 1
O1A O 0.2147(11) 0.7505(5) 0.2564(5) 0.0266(10) Uani 0.244(3) 1 d . . P A 2
C35A C 0.301(2) 0.8298(11) 0.2451(8) 0.028(2) Uani 0.244(3) 1 d D . P A 2
C36A C 0.317(3) 0.8706(11) 0.2095(10) 0.0346(19) Uani 0.244(3) 1 d D . P A 2
H36A H 0.3645 0.8979 0.2220 0.042 Uiso 0.244(3) 1 calc R U P A 2
C37A C 0.265(3) 0.8728(11) 0.1565(11) 0.039(2) Uani 0.244(3) 1 d D . P A 2
H37A H 0.2817 0.8998 0.1334 0.047 Uiso 0.244(3) 1 calc R U P A 2
C38A C 0.1905(18) 0.8362(7) 0.1373(7) 0.0323(18) Uani 0.244(3) 1 d D . P A 2
H38A H 0.1529 0.8393 0.1019 0.039 Uiso 0.244(3) 1 calc R U P A 2
C39A C 0.1704(15) 0.7947(6) 0.1701(6) 0.0287(15) Uani 0.244(3) 1 d D . P A 2
C40A C 0.2260(16) 0.7926(6) 0.2226(6) 0.0248(15) Uani 0.244(3) 1 d D . P A 2
C41A C 0.0840(12) 0.7550(6) 0.1531(6) 0.0262(14) Uani 0.244(3) 1 d D . P A 2
C44A C 0.1117(16) 0.7022(6) 0.1819(7) 0.0267(15) Uani 0.244(3) 1 d D . P A 2
C45A C 0.1718(16) 0.7042(7) 0.2339(7) 0.0248(16) Uani 0.244(3) 1 d D . P A 2
C46A C 0.183(2) 0.6596(9) 0.2654(8) 0.022(2) Uani 0.244(3) 1 d D . P A 2
C47A C 0.142(4) 0.6105(10) 0.2464(12) 0.0320(19) Uani 0.244(3) 1 d D . P A 2
H47A H 0.1544 0.5796 0.2681 0.038 Uiso 0.244(3) 1 calc R U P A 2
C48A C 0.082(3) 0.6074(10) 0.1953(11) 0.0318(19) Uani 0.244(3) 1 d D . P A 2
H48A H 0.0522 0.5747 0.1816 0.038 Uiso 0.244(3) 1 calc R U P A 2
C49A C 0.0671(19) 0.6536(8) 0.1653(9) 0.0299(18) Uani 0.244(3) 1 d D . P A 2
H49A H 0.0238 0.6520 0.1312 0.036 Uiso 0.244(3) 1 calc R U P A 2
C42A C -0.0141(15) 0.7773(8) 0.1726(8) 0.0359(16) Uani 0.244(3) 1 d D . P A 2
H42D H -0.0710 0.7525 0.1621 0.054 Uiso 0.244(3) 1 calc R U P A 2
H42E H 0.0003 0.7811 0.2116 0.054 Uiso 0.244(3) 1 calc R U P A 2
H42F H -0.0321 0.8121 0.1560 0.054 Uiso 0.244(3) 1 calc R U P A 2
C43A C 0.0611(19) 0.7478(10) 0.0913(7) 0.042(2) Uani 0.244(3) 1 d D . P A 2
H43D H 0.0054 0.7222 0.0814 0.063 Uiso 0.244(3) 1 calc R U P A 2
H43E H 0.0411 0.7821 0.0742 0.063 Uiso 0.244(3) 1 calc R U P A 2
H43F H 0.1223 0.7346 0.0793 0.063 Uiso 0.244(3) 1 calc R U P A 2
C50 C 0.2638(4) 0.66288(19) 0.31469(19) 0.0306(12) Uani 1 1 d D . . . .
C51 C 0.2047(4) 0.6650(2) 0.3538(2) 0.0348(13) Uani 1 1 d . . . . .
C52 C 0.0989(4) 0.6775(2) 0.3470(2) 0.0477(16) Uani 1 1 d . . . . .
H52 H 0.0560 0.6867 0.3141 0.057 Uiso 1 1 calc R U . . .
C53 C 0.0694(4) 0.6739(3) 0.3955(2) 0.0484(16) Uani 1 1 d . . . . .
H53 H 0.0033 0.6802 0.4030 0.058 Uiso 1 1 calc R U . . .
C54 C 0.1587(4) 0.6586(2) 0.4329(2) 0.0356(13) Uani 1 1 d . . . . .
C55 C 0.1642(4) 0.6479(2) 0.4908(2) 0.0342(13) Uani 1 1 d . . . . .
C56 C 0.1456(4) 0.6889(2) 0.5253(2) 0.0430(15) Uani 1 1 d . . . . .
C57 C 0.1549(5) 0.6778(3) 0.5793(3) 0.0544(18) Uani 1 1 d . . . . .
H57 H 0.1466 0.7061 0.6030 0.065 Uiso 1 1 calc R U . . .
C58 C 0.1756(5) 0.6276(3) 0.6003(2) 0.0530(17) Uani 1 1 d . . . . .
C59 C 0.1890(4) 0.5867(3) 0.5653(2) 0.0447(15) Uani 1 1 d . . . . .
H59 H 0.2017 0.5516 0.5787 0.054 Uiso 1 1 calc R U . . .
C60 C 0.1843(4) 0.5962(2) 0.5116(2) 0.0362(13) Uani 1 1 d . . . . .
C61 C 0.1140(5) 0.7438(2) 0.5047(3) 0.0587(18) Uani 1 1 d . . . . .
H61A H 0.1448 0.7517 0.4734 0.088 Uiso 1 1 calc R U . . .
H61B H 0.1372 0.7701 0.5328 0.088 Uiso 1 1 calc R U . . .
H61C H 0.0396 0.7454 0.4945 0.088 Uiso 1 1 calc R U . . .
C62 C 0.1833(7) 0.6170(4) 0.6597(3) 0.086(3) Uani 1 1 d . . . . .
H62A H 0.2117 0.6484 0.6801 0.129 Uiso 1 1 calc R U . . .
H62B H 0.2279 0.5863 0.6701 0.129 Uiso 1 1 calc R U . . .
H62C H 0.1153 0.6095 0.6673 0.129 Uiso 1 1 calc R U . . .
C63 C 0.2002(5) 0.5496(2) 0.4754(2) 0.0462(15) Uani 1 1 d . . . . .
H63A H 0.1373 0.5434 0.4494 0.069 Uiso 1 1 calc R U . . .
H63B H 0.2175 0.5176 0.4972 0.069 Uiso 1 1 calc R U . . .
H63C H 0.2559 0.5580 0.4565 0.069 Uiso 1 1 calc R U . . .
C64 C 0.3679(4) 0.65348(19) 0.3201(2) 0.0316(13) Uani 1 1 d . . . . .
C65 C 0.4237(5) 0.6474(2) 0.2784(2) 0.0433(15) Uani 1 1 d . . . . .
H65 H 0.3967 0.6498 0.2412 0.052 Uiso 1 1 calc R U . . .
C66 C 0.5238(5) 0.6375(3) 0.3010(2) 0.0490(16) Uani 1 1 d . . . . .
H66 H 0.5788 0.6312 0.2828 0.059 Uiso 1 1 calc R U . . .
C67 C 0.5282(4) 0.6388(2) 0.3575(2) 0.0345(13) Uani 1 1 d . . . . .
C68 C 0.6209(4) 0.6327(2) 0.3996(2) 0.0327(12) Uani 1 1 d . . . . .
C69 C 0.6533(4) 0.6732(2) 0.4354(2) 0.0438(15) Uani 1 1 d . . . . .
C70 C 0.7427(4) 0.6665(2) 0.4735(2) 0.0487(16) Uani 1 1 d . . . . .
H70 H 0.7642 0.6943 0.4982 0.058 Uiso 1 1 calc R U . . .
C71 C 0.8002(4) 0.6210(2) 0.4761(2) 0.0408(14) Uani 1 1 d . . . . .
C72 C 0.7680(4) 0.5813(2) 0.4392(2) 0.0377(13) Uani 1 1 d . . . . .
H72 H 0.8075 0.5498 0.4402 0.045 Uiso 1 1 calc R U . . .
C73 C 0.6798(4) 0.5860(2) 0.4008(2) 0.0372(13) Uani 1 1 d . . . . .
C74 C 0.5941(5) 0.7243(2) 0.4340(3) 0.069(2) Uani 1 1 d . . . . .
H74A H 0.5392 0.7200 0.4545 0.103 Uiso 1 1 calc R U . . .
H74B H 0.5649 0.7334 0.3969 0.103 Uiso 1 1 calc R U . . .
H74C H 0.6399 0.7529 0.4499 0.103 Uiso 1 1 calc R U . . .
C75 C 0.8961(4) 0.6141(3) 0.5185(3) 0.0567(18) Uani 1 1 d . . . . .
H75A H 0.8842 0.5869 0.5443 0.085 Uiso 1 1 calc R U . . .
H75B H 0.9131 0.6480 0.5371 0.085 Uiso 1 1 calc R U . . .
H75C H 0.9528 0.6030 0.5013 0.085 Uiso 1 1 calc R U . . .
C76 C 0.6483(4) 0.5405(3) 0.3628(2) 0.0518(16) Uani 1 1 d . . . . .
H76A H 0.6801 0.5447 0.3312 0.078 Uiso 1 1 calc R U . . .
H76B H 0.5739 0.5405 0.3517 0.078 Uiso 1 1 calc R U . . .
H76C H 0.6704 0.5069 0.3806 0.078 Uiso 1 1 calc R U . . .
C77 C 0.5302(4) 0.57406(18) 0.50845(19) 0.0251(11) Uani 1 1 d . . . . .
H77 H 0.5523 0.5658 0.4760 0.030 Uiso 1 1 calc R U . . .
C78 C 0.5749(4) 0.54718(19) 0.55363(18) 0.0259(11) Uani 1 1 d . . . . .
H78 H 0.6252 0.5209 0.5516 0.031 Uiso 1 1 calc R U . . .
C79 C 0.4303(4) 0.6222(2) 0.55419(19) 0.0319(12) Uani 1 1 d . . . . .
H79 H 0.3791 0.6483 0.5549 0.038 Uiso 1 1 calc R U . . .
C80 C 0.4721(4) 0.5981(2) 0.6016(2) 0.0358(13) Uani 1 1 d . . . . .
H80 H 0.4504 0.6083 0.6336 0.043 Uiso 1 1 calc R U . . .
C81 C 0.6528(4) 0.4862(2) 0.6482(2) 0.0413(14) Uani 1 1 d . . . . .
H81A H 0.6238 0.4628 0.6185 0.062 Uiso 1 1 calc R U . . .
H81B H 0.6581 0.4668 0.6821 0.062 Uiso 1 1 calc R U . . .
H81C H 0.7208 0.4980 0.6438 0.062 Uiso 1 1 calc R U . . .
C82 C 0.5704(5) 0.5505(3) 0.7001(2) 0.0509(17) Uani 1 1 d . . . . .
H82A H 0.5785 0.5892 0.7021 0.076 Uiso 1 1 calc R U . . .
H82B H 0.6200 0.5337 0.7285 0.076 Uiso 1 1 calc R U . . .
H82C H 0.5012 0.5409 0.7044 0.076 Uiso 1 1 calc R U . . .
C1S C 0.8057(12) 0.6594(8) 0.3005(6) 0.162(7) Uani 0.75 1 d D U P B 1
H1SA H 0.8380 0.6747 0.3349 0.243 Uiso 0.75 1 calc R U P B 1
H1SB H 0.7670 0.6276 0.3067 0.243 Uiso 0.75 1 calc R U P B 1
H1SC H 0.8583 0.6497 0.2799 0.243 Uiso 0.75 1 calc R U P B 1
C2S C 0.7359(13) 0.6989(7) 0.2702(6) 0.165(7) Uani 0.75 1 d D U P B 1
H2SA H 0.6839 0.7091 0.2915 0.198 Uiso 0.75 1 calc R U P B 1
H2SB H 0.7751 0.7312 0.2647 0.198 Uiso 0.75 1 calc R U P B 1
O1S O 0.6879(6) 0.6802(5) 0.2216(3) 0.126(3) Uani 0.75 1 d D U P B 1
C3S C 0.6067(7) 0.7076(5) 0.1894(4) 0.078(3) Uani 0.75 1 d D U P B 1
H3SA H 0.6313 0.7426 0.1793 0.094 Uiso 0.75 1 calc R U P B 1
H3SB H 0.5522 0.7140 0.2104 0.094 Uiso 0.75 1 calc R U P B 1
C4S C 0.5652(13) 0.6784(8) 0.1420(6) 0.153(7) Uani 0.75 1 d D U P B 1
H4SA H 0.5092 0.6988 0.1208 0.230 Uiso 0.75 1 calc R U P B 1
H4SB H 0.6186 0.6726 0.1208 0.230 Uiso 0.75 1 calc R U P B 1
H4SC H 0.5395 0.6440 0.1519 0.230 Uiso 0.75 1 calc R U P B 1
O2S O 0.4087(13) 0.6572(6) 0.1308(8) 0.069(5) Uani 0.25 1 d D U P C 2
C5S C 0.3634(19) 0.7077(9) 0.1157(13) 0.076(8) Uani 0.25 1 d D U P C 2
H5SA H 0.3046 0.7134 0.1338 0.091 Uiso 0.25 1 calc R U P C 2
H5SB H 0.3382 0.7085 0.0766 0.091 Uiso 0.25 1 calc R U P C 2
C6S C 0.4378(19) 0.7496(8) 0.1306(12) 0.073(7) Uani 0.25 1 d D U P C 2
H6SA H 0.4078 0.7802 0.1468 0.087 Uiso 0.25 1 calc R U P C 2
H6SB H 0.4658 0.7621 0.0994 0.087 Uiso 0.25 1 calc R U P C 2
C7S C 0.519(2) 0.7222(9) 0.1714(11) 0.069(6) Uani 0.25 1 d D U P C 2
H7SA H 0.5079 0.7280 0.2083 0.083 Uiso 0.25 1 calc R U P C 2
H7SB H 0.5884 0.7349 0.1686 0.083 Uiso 0.25 1 calc R U P C 2
C8S C 0.505(2) 0.6622(10) 0.1549(15) 0.077(7) Uani 0.25 1 d D U P C 2
H8SA H 0.5513 0.6523 0.1303 0.092 Uiso 0.25 1 calc R U P C 2
H8SB H 0.5193 0.6390 0.1868 0.092 Uiso 0.25 1 calc R U P C 2
C11S C -0.114(2) 0.9363(9) 0.2971(11) 0.108(9) Uani 0.5 1 d D U P D 1
H11A H -0.0888 0.9510 0.3327 0.161 Uiso 0.5 1 calc R U P D 1
H11B H -0.0935 0.9594 0.2699 0.161 Uiso 0.5 1 calc R U P D 1
H11C H -0.1887 0.9340 0.2911 0.161 Uiso 0.5 1 calc R U P D 1
C12S C -0.0722(14) 0.8843(7) 0.2934(6) 0.091(5) Uani 0.5 1 d D U P D 1
H12D H 0.0030 0.8879 0.3014 0.110 Uiso 0.5 1 calc R U P D 1
H12E H -0.0916 0.8625 0.3224 0.110 Uiso 0.5 1 calc R U P D 1
O3S O -0.0967(10) 0.8550(5) 0.2466(5) 0.102(4) Uani 0.5 1 d D U P D 1
C13S C -0.0456(13) 0.8084(6) 0.2428(7) 0.099(5) Uani 0.5 1 d D U P D 1
H13D H -0.0491 0.7875 0.2754 0.119 Uiso 0.5 1 calc R U P D 1
H13E H 0.0270 0.8176 0.2443 0.119 Uiso 0.5 1 calc R U P D 1
C14S C -0.0742(13) 0.7744(6) 0.1991(6) 0.084(5) Uani 0.5 1 d D U P D 1
H14D H -0.0293 0.7432 0.2032 0.126 Uiso 0.5 1 calc R U P D 1
H14E H -0.1449 0.7629 0.1975 0.126 Uiso 0.5 1 calc R U P D 1
H14F H -0.0683 0.7932 0.1661 0.126 Uiso 0.5 1 calc R U P D 1
O4S O -0.1449(7) 0.9829(4) 0.2565(3) 0.062(2) Uani 0.5 1 d D U P E 2
C15S C -0.0994(9) 1.0254(5) 0.2903(4) 0.051(3) Uani 0.5 1 d D U P E 2
H15A H -0.1476 1.0556 0.2887 0.062 Uiso 0.5 1 calc R U P E 2
H15B H -0.0368 1.0381 0.2786 0.062 Uiso 0.5 1 calc R U P E 2
C16S C -0.0747(9) 1.0043(5) 0.3449(4) 0.048(3) Uani 0.5 1 d D U P E 2
H16A H -0.1325 1.0086 0.3640 0.058 Uiso 0.5 1 calc R U P E 2
H16B H -0.0134 1.0218 0.3657 0.058 Uiso 0.5 1 calc R U P E 2
C17S C -0.0548(9) 0.9459(5) 0.3346(5) 0.044(3) Uani 0.5 1 d D U P E 2
H17A H -0.0664 0.9228 0.3645 0.053 Uiso 0.5 1 calc R U P E 2
H17B H 0.0149 0.9400 0.3275 0.053 Uiso 0.5 1 calc R U P E 2
C18S C -0.1371(15) 0.9376(7) 0.2838(8) 0.047(3) Uani 0.5 1 d D U P E 2
H18A H -0.1171 0.9082 0.2619 0.056 Uiso 0.5 1 calc R U P E 2
H18B H -0.2033 0.9284 0.2938 0.056 Uiso 0.5 1 calc R U P E 2
O5S O 0.0651(7) 0.5059(6) 0.2898(5) 0.077(2) Uani 0.678(12) 1 d D U P F 1
C21S C 0.0540(10) 0.5263(7) 0.3406(5) 0.074(4) Uani 0.678(12) 1 d D U P F 1
H21A H 0.0897 0.5608 0.3477 0.089 Uiso 0.678(12) 1 calc R U P F 1
H21B H 0.0822 0.5011 0.3695 0.089 Uiso 0.678(12) 1 calc R U P F 1
C22S C -0.0579(17) 0.5332(12) 0.3377(5) 0.109(6) Uani 0.678(12) 1 d D U P F 1
H22A H -0.0719 0.5681 0.3528 0.130 Uiso 0.678(12) 1 calc R U P F 1
H22B H -0.0843 0.5049 0.3586 0.130 Uiso 0.678(12) 1 calc R U P F 1
C23S C -0.1096(10) 0.5299(8) 0.2797(5) 0.099(5) Uani 0.678(12) 1 d D U P F 1
H23A H -0.1797 0.5155 0.2757 0.119 Uiso 0.678(12) 1 calc R U P F 1
H23B H -0.1115 0.5649 0.2617 0.119 Uiso 0.678(12) 1 calc R U P F 1
C24S C -0.0400(9) 0.4922(6) 0.2596(4) 0.070(3) Uani 0.678(12) 1 d D U P F 1
H24A H -0.0437 0.4967 0.2206 0.083 Uiso 0.678(12) 1 calc R U P F 1
H24B H -0.0578 0.4550 0.2668 0.083 Uiso 0.678(12) 1 calc R U P F 1
O5T O 0.0282(18) 0.5055(14) 0.2830(11) 0.077(2) Uani 0.322(12) 1 d D . P F 2
C21T C 0.030(2) 0.5117(15) 0.3387(10) 0.074(4) Uani 0.322(12) 1 d D . P F 2
H21C H 0.0957 0.5278 0.3564 0.089 Uiso 0.322(12) 1 calc R U P F 2
H21D H 0.0223 0.4769 0.3556 0.089 Uiso 0.322(12) 1 calc R U P F 2
C22T C -0.056(4) 0.547(3) 0.3433(10) 0.109(6) Uani 0.322(12) 1 d D . P F 2
H22C H -0.0324 0.5770 0.3681 0.130 Uiso 0.322(12) 1 calc R U P F 2
H22D H -0.1091 0.5274 0.3578 0.130 Uiso 0.322(12) 1 calc R U P F 2
C23T C -0.101(2) 0.5694(14) 0.2888(11) 0.099(5) Uani 0.322(12) 1 d D . P F 2
H23C H -0.1763 0.5735 0.2841 0.119 Uiso 0.322(12) 1 calc R U P F 2
H23D H -0.0702 0.6039 0.2821 0.119 Uiso 0.322(12) 1 calc R U P F 2
C24T C -0.0722(19) 0.5259(13) 0.2538(9) 0.070(3) Uani 0.322(12) 1 d D . P F 2
H24C H -0.1239 0.4972 0.2489 0.083 Uiso 0.322(12) 1 calc R U P F 2
H24D H -0.0656 0.5401 0.2183 0.083 Uiso 0.322(12) 1 calc R U P F 2

loop_
_atom_site_aniso_label
_atom_site_aniso_U_11
_atom_site_aniso_U_22
_atom_site_aniso_U_33
_atom_site_aniso_U_23
_atom_site_aniso_U_13
_atom_site_aniso_U_12
Cu1 0.0515(4) 0.0272(3) 0.0209(3) -0.0023(3) -0.0038(3) 0.0056(3)
Cu2 0.0318(4) 0.0222(3) 0.0252(3) 0.0016(3) -0.0092(2) 0.0053(3)
N1 0.073(4) 0.022(2) 0.023(2) 0.0017(17) -0.002(2) 0.009(2)
N2 0.054(3) 0.026(2) 0.024(2) -0.0024(18) -0.004(2) -0.009(2)
N3 0.033(2) 0.029(2) 0.021(2) -0.0012(18) 0.0005(18) 0.0043(19)
N4 0.039(3) 0.035(3) 0.030(2) -0.003(2) -0.008(2) 0.002(2)
N5 0.040(3) 0.019(2) 0.026(2) 0.0050(17) -0.0101(19) 0.0012(18)
N6 0.032(2) 0.026(2) 0.027(2) -0.0035(17) -0.0090(19) 0.0082(18)
N7 0.024(2) 0.027(2) 0.024(2) 0.0014(17) -0.0026(17) 0.0038(18)
N8 0.034(2) 0.041(3) 0.021(2) 0.0047(19) -0.0029(18) 0.008(2)
C00D 0.024(3) 0.028(3) 0.021(2) 0.000(2) -0.005(2) 0.002(2)
C1 0.096(5) 0.013(2) 0.020(3) -0.002(2) -0.001(3) 0.002(3)
C2 0.067(4) 0.023(3) 0.029(3) 0.002(2) 0.004(3) 0.005(3)
C3 0.105(6) 0.036(3) 0.028(3) -0.003(3) 0.018(4) 0.022(4)
C4 0.082(5) 0.048(4) 0.036(3) 0.007(3) 0.018(3) 0.027(4)
C5 0.065(4) 0.035(3) 0.037(3) 0.007(2) 0.020(3) 0.024(3)
C6 0.058(4) 0.063(4) 0.027(3) 0.017(3) 0.010(3) 0.024(3)
C7 0.075(5) 0.067(5) 0.055(4) 0.022(4) 0.038(4) 0.039(4)
C8 0.040(4) 0.121(7) 0.038(4) 0.042(4) 0.010(3) 0.036(4)
C9 0.047(4) 0.094(6) 0.046(4) 0.011(4) 0.012(3) 0.020(4)
C10 0.044(4) 0.087(5) 0.039(3) 0.011(3) 0.003(3) 0.010(4)
C11 0.045(4) 0.064(4) 0.032(3) 0.010(3) 0.009(3) 0.019(3)
C12 0.117(7) 0.077(6) 0.081(6) 0.039(5) 0.047(5) 0.050(5)
C13 0.035(4) 0.177(9) 0.052(4) 0.028(5) 0.002(3) 0.004(5)
C14 0.046(4) 0.049(4) 0.042(3) -0.004(3) -0.003(3) 0.013(3)
C15 0.067(4) 0.024(3) 0.024(3) -0.004(2) -0.011(3) -0.010(3)
C16 0.082(5) 0.044(4) 0.027(3) -0.004(3) -0.012(3) -0.021(3)
C17 0.059(4) 0.064(4) 0.042(4) 0.000(3) -0.016(3) -0.028(3)
C18 0.054(4) 0.035(3) 0.028(3) -0.004(2) -0.013(3) -0.017(3)
C19 0.037(3) 0.036(3) 0.038(3) -0.001(3) -0.004(2) -0.017(3)
C20 0.055(4) 0.041(3) 0.034(3) 0.004(3) -0.008(3) -0.013(3)
C21 0.063(4) 0.050(4) 0.027(3) 0.005(3) -0.006(3) -0.003(3)
C22 0.032(3) 0.075(5) 0.028(3) 0.003(3) -0.002(2) -0.010(3)
C23 0.031(3) 0.068(4) 0.035(3) -0.004(3) 0.003(2) 0.000(3)
C24 0.027(3) 0.057(4) 0.033(3) 0.008(3) -0.003(2) -0.015(3)
C25 0.105(6) 0.031(3) 0.038(3) -0.001(3) -0.008(3) -0.002(3)
C26 0.059(4) 0.112(6) 0.029(3) 0.004(4) 0.001(3) 0.018(4)
C27 0.048(4) 0.064(4) 0.041(3) 0.006(3) 0.004(3) 0.007(3)
C28 0.040(3) 0.041(3) 0.028(3) -0.001(2) -0.002(2) 0.015(3)
C29 0.028(3) 0.044(3) 0.025(3) 0.007(2) -0.007(2) 0.006(2)
C30 0.034(3) 0.029(3) 0.019(2) 0.006(2) -0.001(2) 0.002(2)
C31 0.035(3) 0.024(3) 0.025(3) -0.001(2) 0.002(2) 0.006(2)
C32 0.028(3) 0.023(3) 0.026(3) 0.005(2) -0.003(2) 0.002(2)
C33 0.045(4) 0.060(4) 0.033(3) -0.004(3) -0.012(3) 0.001(3)
C34 0.063(4) 0.038(3) 0.042(3) -0.012(3) -0.009(3) 0.004(3)
O1 0.038(3) 0.017(2) 0.019(2) 0.0031(17) -0.0096(19) -0.006(2)
C35 0.048(6) 0.017(4) 0.018(3) 0.005(3) 0.007(3) -0.005(3)
C36 0.066(6) 0.008(5) 0.030(3) -0.004(3) 0.009(3) 0.001(4)
C37 0.077(7) 0.010(5) 0.030(3) 0.006(4) 0.006(4) 0.007(4)
C38 0.044(5) 0.028(4) 0.021(3) 0.005(3) -0.005(4) 0.007(4)
C39 0.035(4) 0.025(3) 0.022(3) 0.004(3) -0.006(3) 0.005(3)
C40 0.031(4) 0.020(3) 0.020(3) 0.000(2) -0.004(3) 0.005(3)
C41 0.032(4) 0.026(3) 0.016(3) 0.004(2) -0.009(3) 0.000(3)
C44 0.031(4) 0.025(3) 0.019(3) -0.003(3) -0.010(3) 0.005(3)
C45 0.025(4) 0.021(3) 0.024(3) -0.001(3) -0.006(3) -0.002(3)
C46 0.017(5) 0.023(3) 0.024(3) 0.001(3) -0.002(3) -0.001(3)
C47 0.042(4) 0.024(5) 0.026(4) -0.003(4) -0.001(3) -0.010(5)
C48 0.033(3) 0.026(6) 0.032(4) -0.004(4) -0.004(3) -0.011(5)
C49 0.031(5) 0.033(4) 0.020(4) -0.005(3) -0.010(3) -0.004(3)
C42 0.049(5) 0.028(4) 0.031(4) -0.001(3) 0.009(3) -0.002(3)
C43 0.043(5) 0.045(5) 0.027(4) 0.006(3) -0.019(4) -0.004(4)
O1A 0.038(3) 0.017(2) 0.019(2) 0.0031(17) -0.0096(19) -0.006(2)
C35A 0.048(6) 0.017(4) 0.018(3) 0.005(3) 0.007(3) -0.005(3)
C36A 0.066(6) 0.008(5) 0.030(3) -0.004(3) 0.009(3) 0.001(4)
C37A 0.077(7) 0.010(5) 0.030(3) 0.006(4) 0.006(4) 0.007(4)
C38A 0.044(5) 0.028(4) 0.021(3) 0.005(3) -0.005(4) 0.007(4)
C39A 0.035(4) 0.025(3) 0.022(3) 0.004(3) -0.006(3) 0.005(3)
C40A 0.031(4) 0.020(3) 0.020(3) 0.000(2) -0.004(3) 0.005(3)
C41A 0.032(4) 0.026(3) 0.016(3) 0.004(2) -0.009(3) 0.000(3)
C44A 0.031(4) 0.025(3) 0.019(3) -0.003(3) -0.010(3) 0.005(3)
C45A 0.025(4) 0.021(3) 0.024(3) -0.001(3) -0.006(3) -0.002(3)
C46A 0.017(5) 0.023(3) 0.024(3) 0.001(3) -0.002(3) -0.001(3)
C47A 0.042(4) 0.024(5) 0.026(4) -0.003(4) -0.001(3) -0.010(5)
C48A 0.033(3) 0.026(6) 0.032(4) -0.004(4) -0.004(3) -0.011(5)
C49A 0.031(5) 0.033(4) 0.020(4) -0.005(3) -0.010(3) -0.004(3)
C42A 0.049(5) 0.028(4) 0.031(4) -0.001(3) 0.009(3) -0.002(3)
C43A 0.043(5) 0.045(5) 0.027(4) 0.006(3) -0.019(4) -0.004(4)
C50 0.043(3) 0.019(2) 0.024(3) -0.003(2) -0.010(2) 0.002(2)
C51 0.036(3) 0.027(3) 0.034(3) -0.004(2) -0.014(2) 0.005(2)
C52 0.037(3) 0.061(4) 0.037(3) -0.009(3) -0.016(3) 0.017(3)
C53 0.032(3) 0.063(4) 0.044(4) -0.007(3) -0.008(3) 0.020(3)
C54 0.033(3) 0.034(3) 0.034(3) -0.012(2) -0.009(2) 0.008(2)
C55 0.023(3) 0.041(3) 0.034(3) -0.011(2) -0.007(2) 0.009(2)
C56 0.034(3) 0.045(3) 0.044(3) -0.020(3) -0.007(3) 0.012(3)
C57 0.049(4) 0.062(4) 0.050(4) -0.030(3) 0.003(3) 0.012(3)
C58 0.044(4) 0.078(5) 0.036(3) -0.011(3) 0.003(3) 0.008(3)
C59 0.041(3) 0.052(4) 0.039(3) -0.002(3) 0.003(3) 0.014(3)
C60 0.032(3) 0.043(3) 0.032(3) -0.009(2) 0.001(2) 0.005(2)
C61 0.060(4) 0.045(4) 0.066(4) -0.012(3) -0.002(3) 0.017(3)
C62 0.094(6) 0.124(7) 0.041(4) -0.011(4) 0.015(4) 0.016(5)
C63 0.056(4) 0.037(3) 0.047(3) -0.008(3) 0.011(3) 0.006(3)
C64 0.037(3) 0.022(3) 0.029(3) 0.003(2) -0.013(2) -0.002(2)
C65 0.055(4) 0.046(4) 0.025(3) 0.015(3) -0.003(3) -0.002(3)
C66 0.040(3) 0.072(4) 0.035(3) 0.020(3) 0.006(3) 0.004(3)
C67 0.033(3) 0.035(3) 0.033(3) 0.016(2) -0.001(2) -0.001(2)
C68 0.025(3) 0.042(3) 0.030(3) 0.019(2) 0.003(2) -0.005(2)
C69 0.040(3) 0.036(3) 0.049(3) 0.017(3) -0.009(3) -0.004(3)
C70 0.042(4) 0.049(4) 0.048(4) 0.004(3) -0.011(3) -0.011(3)
C71 0.024(3) 0.054(4) 0.040(3) 0.018(3) -0.004(2) -0.002(3)
C72 0.024(3) 0.049(3) 0.040(3) 0.011(3) 0.008(2) -0.001(3)
C73 0.029(3) 0.049(3) 0.035(3) 0.013(3) 0.008(2) -0.001(3)
C74 0.070(5) 0.030(3) 0.088(5) 0.003(3) -0.033(4) 0.001(3)
C75 0.032(3) 0.081(5) 0.054(4) 0.013(4) -0.002(3) 0.003(3)
C76 0.034(3) 0.066(4) 0.054(4) -0.005(3) 0.005(3) 0.009(3)
C77 0.026(3) 0.023(2) 0.024(2) 0.000(2) -0.002(2) 0.002(2)
C78 0.027(3) 0.024(3) 0.025(3) 0.001(2) -0.001(2) 0.004(2)
C79 0.031(3) 0.032(3) 0.028(3) -0.004(2) -0.008(2) 0.011(2)
C80 0.041(3) 0.042(3) 0.021(3) -0.010(2) -0.002(2) 0.010(3)
C81 0.050(4) 0.026(3) 0.041(3) 0.008(2) -0.008(3) 0.003(3)
C82 0.052(4) 0.074(5) 0.023(3) -0.001(3) -0.001(3) 0.016(3)
C1S 0.108(11) 0.231(17) 0.129(11) 0.003(11) -0.024(9) 0.017(11)
C2S 0.146(12) 0.221(14) 0.105(8) -0.014(9) -0.034(8) 0.030(10)
O1S 0.091(5) 0.214(10) 0.069(5) 0.005(5) 0.004(4) 0.041(6)
C3S 0.055(6) 0.111(8) 0.069(6) 0.022(5) 0.013(4) 0.005(5)
C4S 0.134(12) 0.199(15) 0.109(9) -0.029(10) -0.024(9) 0.047(11)
O2S 0.056(9) 0.056(8) 0.087(12) -0.007(8) -0.004(8) 0.002(7)
C5S 0.066(11) 0.062(9) 0.090(17) -0.007(9) -0.008(10) 0.005(8)
C6S 0.071(13) 0.062(9) 0.077(15) -0.003(9) -0.007(11) 0.001(8)
C7S 0.068(11) 0.065(10) 0.069(13) 0.003(9) -0.005(10) -0.004(8)
C8S 0.060(10) 0.071(10) 0.092(16) 0.000(9) -0.002(10) -0.005(8)
C11S 0.13(2) 0.111(10) 0.086(19) 0.013(10) 0.042(15) 0.032(11)
C12S 0.084(10) 0.099(9) 0.089(9) 0.008(7) 0.009(8) 0.013(8)
O3S 0.104(9) 0.104(8) 0.097(7) 0.003(6) 0.020(7) 0.027(6)
C13S 0.069(10) 0.098(9) 0.119(11) -0.004(8) -0.007(9) 0.024(7)
C14S 0.100(12) 0.084(9) 0.085(9) 0.009(7) 0.060(9) -0.005(8)
O4S 0.054(5) 0.082(5) 0.046(4) 0.010(4) -0.003(4) -0.002(4)
C15S 0.043(7) 0.072(6) 0.042(5) 0.009(4) 0.015(5) 0.009(5)
C16S 0.036(6) 0.070(6) 0.041(5) 0.000(4) 0.014(4) -0.009(5)
C17S 0.033(6) 0.069(6) 0.030(5) 0.004(4) 0.004(4) -0.002(5)
C18S 0.036(7) 0.074(6) 0.028(6) 0.000(4) 0.001(5) 0.001(5)
O5S 0.066(6) 0.090(4) 0.072(4) -0.030(4) 0.003(5) -0.018(6)
C21S 0.081(6) 0.078(10) 0.061(4) -0.018(5) 0.011(4) -0.024(6)
C22S 0.078(5) 0.165(18) 0.084(6) -0.038(7) 0.019(5) -0.012(7)
C23S 0.068(6) 0.148(13) 0.081(6) -0.026(8) 0.013(5) 0.001(7)
C24S 0.055(6) 0.097(9) 0.053(5) -0.022(6) -0.001(4) -0.021(6)
O5T 0.066(6) 0.090(4) 0.072(4) -0.030(4) 0.003(5) -0.018(6)
C21T 0.081(6) 0.078(10) 0.061(4) -0.018(5) 0.011(4) -0.024(6)
C22T 0.078(5) 0.165(18) 0.084(6) -0.038(7) 0.019(5) -0.012(7)
C23T 0.068(6) 0.148(13) 0.081(6) -0.026(8) 0.013(5) 0.001(7)
C24T 0.055(6) 0.097(9) 0.053(5) -0.022(6) -0.001(4) -0.021(6)

loop_
_atom_type_symbol
_atom_type_description
_atom_type_scat_dispersion_real
_atom_type_scat_dispersion_imag
_atom_type_scat_source
C C 0.0033 0.0016 'International Tables Vol C Tables 4.2.6.8 and 6.1.1.4'
H H 0.0000 0.0000 'International Tables Vol C Tables 4.2.6.8 and 6.1.1.4'
Cu Cu 0.3201 1.2651 'International Tables Vol C Tables 4.2.6.8 and 6.1.1.4'
N N 0.0061 0.0033 'International Tables Vol C Tables 4.2.6.8 and 6.1.1.4'
O O 0.0106 0.0060 'International Tables Vol C Tables 4.2.6.8 and 6.1.1.4'

loop_
_geom_angle_atom_site_label_1
_geom_angle_atom_site_label_2
_geom_angle_atom_site_label_3
_geom_angle
N3 Cu1 N2 130.24(19)
N3 Cu1 N1 132.5(2)
N2 Cu1 N1 96.6(2)
N7 Cu2 N6 133.75(18)
N7 Cu2 N5 128.59(17)
N6 Cu2 N5 96.88(17)
C5 N1 C2 106.3(5)
C5 N1 Cu1 131.6(4)
C2 N1 Cu1 122.1(4)
C18 N2 C15 106.4(5)
C18 N2 Cu1 130.1(3)
C15 N2 Cu1 122.7(4)
C28 N3 C32 114.0(4)
C28 N3 Cu1 124.1(3)
C32 N3 Cu1 121.3(3)
C30 N4 C34 121.3(4)
C30 N4 C33 120.1(4)
C34 N4 C33 118.2(4)
C67 N5 C64 106.1(4)
C67 N5 Cu2 131.1(3)
C64 N5 Cu2 121.3(4)
C54 N6 C51 107.1(4)
C54 N6 Cu2 131.3(3)
C51 N6 Cu2 121.4(4)
C79 N7 C77 115.0(4)
C79 N7 Cu2 123.9(3)
C77 N7 Cu2 120.5(3)
C00D N8 C82 120.8(4)
C00D N8 C81 121.7(4)
C82 N8 C81 117.5(4)
N8 C00D C80 122.6(5)
N8 C00D C78 122.3(4)
C80 C00D C78 115.1(4)
C2 C1 C15 129.4(5)
C2 C1 C35 111.5(6)
C15 C1 C35 118.4(6)
C2 C1 C35A 130.9(13)
C15 C1 C35A 99.7(13)
N1 C2 C1 124.9(5)
N1 C2 C3 108.4(6)
C1 C2 C3 126.7(5)
C4 C3 C2 108.1(5)
C4 C3 H3 125.9
C2 C3 H3 125.9
C3 C4 C5 105.8(6)
C3 C4 H4 127.1
C5 C4 H4 127.1
N1 C5 C4 111.3(6)
N1 C5 C6 121.1(5)
C4 C5 C6 127.4(6)
C11 C6 C7 118.2(6)
C11 C6 C5 119.8(5)
C7 C6 C5 122.0(6)
C8 C7 C6 116.8(7)
C8 C7 C12 123.3(7)
C6 C7 C12 119.8(7)
C9 C8 C7 124.9(6)
C9 C8 H8 117.5
C7 C8 H8 117.5
C10 C9 C8 116.2(7)
C10 C9 C13 123.4(8)
C8 C9 C13 120.4(7)
C9 C10 C11 123.5(7)
C9 C10 H10 118.2
C11 C10 H10 118.2
C6 C11 C10 120.1(6)
C6 C11 C14 120.7(5)
C10 C11 C14 119.2(6)
C7 C12 H12A 109.5
C7 C12 H12B 109.5
H12A C12 H12B 109.5
C7 C12 H12C 109.5
H12A C12 H12C 109.5
H12B C12 H12C 109.5
C9 C13 H13A 109.5
C9 C13 H13B 109.5
H13A C13 H13B 109.5
C9 C13 H13C 109.5
H13A C13 H13C 109.5
H13B C13 H13C 109.5
C11 C14 H14A 109.5
C11 C14 H14B 109.5
H14A C14 H14B 109.5
C11 C14 H14C 109.5
H14A C14 H14C 109.5
H14B C14 H14C 109.5
C1 C15 N2 123.6(5)
C1 C15 C16 128.1(5)
N2 C15 C16 108.3(5)
C17 C16 C15 108.1(5)
C17 C16 H16 126.0
C15 C16 H16 126.0
C16 C17 C18 106.0(6)
C16 C17 H17 127.0
C18 C17 H17 127.0
N2 C18 C17 111.1(5)
N2 C18 C19 121.4(5)
C17 C18 C19 127.4(6)
C20 C19 C24 119.7(5)
C20 C19 C18 121.0(5)
C24 C19 C18 119.2(5)
C21 C20 C19 119.0(6)
C21 C20 C25 120.2(5)
C19 C20 C25 120.8(5)
C22 C21 C20 122.5(5)
C22 C21 H21 118.7
C20 C21 H21 118.7
C21 C22 C23 118.0(5)
C21 C22 C26 122.1(5)
C23 C22 C26 119.9(6)
C22 C23 C24 121.9(6)
C22 C23 H23 119.0
C24 C23 H23 119.0
C23 C24 C19 118.8(5)
C23 C24 C27 119.3(6)
C19 C24 C27 121.9(5)
C20 C25 H25A 109.5
C20 C25 H25B 109.5
H25A C25 H25B 109.5
C20 C25 H25C 109.5
H25A C25 H25C 109.5
H25B C25 H25C 109.5
C22 C26 H26A 109.5
C22 C26 H26B 109.5
H26A C26 H26B 109.5
C22 C26 H26C 109.5
H26A C26 H26C 109.5
H26B C26 H26C 109.5
C24 C27 H27A 109.5
C24 C27 H27B 109.5
H27A C27 H27B 109.5
C24 C27 H27C 109.5
H27A C27 H27C 109.5
H27B C27 H27C 109.5
N3 C28 C29 125.3(5)
N3 C28 H28 117.4
C29 C28 H28 117.4
C28 C29 C30 120.4(5)
C28 C29 H29 119.8
C30 C29 H29 119.8
N4 C30 C29 122.0(4)
N4 C30 C31 122.8(5)
C29 C30 C31 115.2(4)
C32 C31 C30 120.3(5)
C32 C31 H31 119.9
C30 C31 H31 119.9
N3 C32 C31 124.8(4)
N3 C32 H32 117.6
C31 C32 H32 117.6
N4 C33 H33A 109.5
N4 C33 H33B 109.5
H33A C33 H33B 109.5
N4 C33 H33C 109.5
H33A C33 H33C 109.5
H33B C33 H33C 109.5
N4 C34 H34A 109.5
N4 C34 H34B 109.5
H34A C34 H34B 109.5
N4 C34 H34C 109.5
H34A C34 H34C 109.5
H34B C34 H34C 109.5
C45 O1 C40 118.7(4)
C36 C35 C40 119.1(5)
C36 C35 C1 119.5(6)
C40 C35 C1 121.3(6)
C37 C36 C35 120.6(6)
C37 C36 H36 119.7
C35 C36 H36 119.7
C38 C37 C36 119.6(6)
C38 C37 H37 120.2
C36 C37 H37 120.2
C37 C38 C39 121.8(6)
C37 C38 H38 119.1
C39 C38 H38 119.1
C38 C39 C40 118.1(6)
C38 C39 C41 122.3(5)
C40 C39 C41 119.2(5)
O1 C40 C35 117.3(5)
O1 C40 C39 121.9(5)
C35 C40 C39 120.8(6)
C39 C41 C44 109.1(5)
C39 C41 C43 111.9(5)
C44 C41 C43 111.7(6)
C39 C41 C42 106.2(5)
C44 C41 C42 108.7(5)
C43 C41 C42 109.1(6)
C49 C44 C45 117.2(6)
C49 C44 C41 122.5(5)
C45 C44 C41 120.0(6)
O1 C45 C46 117.2(5)
O1 C45 C44 120.5(6)
C46 C45 C44 122.3(6)
C45 C46 C47 118.3(5)
C45 C46 C50 125.8(5)
C47 C46 C50 115.9(6)
C48 C47 C46 121.2(7)
C48 C47 H47 119.4
C46 C47 H47 119.4
C47 C48 C49 119.3(6)
C47 C48 H48 120.4
C49 C48 H48 120.4
C48 C49 C44 121.6(6)
C48 C49 H49 119.2
C44 C49 H49 119.2
C41 C42 H42A 109.5
C41 C42 H42B 109.5
H42A C42 H42B 109.5
C41 C42 H42C 109.5
H42A C42 H42C 109.5
H42B C42 H42C 109.5
C41 C43 H43A 109.5
C41 C43 H43B 109.5
H43A C43 H43B 109.5
C41 C43 H43C 109.5
H43A C43 H43C 109.5
H43B C43 H43C 109.5
C45A O1A C40A 118.2(13)
C36A C35A C40A 113.5(14)
C36A C35A C1 108.8(15)
C40A C35A C1 137.4(16)
C37A C36A C35A 123.0(18)
C37A C36A H36A 118.5
C35A C36A H36A 118.5
C38A C37A C36A 120.8(19)
C38A C37A H37A 119.6
C36A C37A H37A 119.6
C37A C38A C39A 119.6(15)
C37A C38A H38A 120.2
C39A C38A H38A 120.2
C38A C39A C40A 118.1(14)
C38A C39A C41A 122.6(13)
C40A C39A C41A 119.0(13)
O1A C40A C39A 121.2(13)
O1A C40A C35A 113.8(13)
C39A C40A C35A 124.9(14)
C39A C41A C44A 109.1(12)
C39A C41A C43A 111.1(15)
C44A C41A C43A 111.7(15)
C39A C41A C42A 107.7(15)
C44A C41A C42A 107.4(15)
C43A C41A C42A 109.7(15)
C49A C44A C45A 116.8(14)
C49A C44A C41A 124.5(14)
C45A C44A C41A 117.6(12)
C46A C45A O1A 117.2(14)
C46A C45A C44A 120.1(14)
O1A C45A C44A 122.6(13)
C45A C46A C47A 121.6(15)
C45A C46A C50 115.5(14)
C47A C46A C50 121.0(18)
C48A C47A C46A 119.5(18)
C48A C47A H47A 120.2
C46A C47A H47A 120.2
C49A C48A C47A 117.7(18)
C49A C48A H48A 121.2
C47A C48A H48A 121.2
C48A C49A C44A 124.2(17)
C48A C49A H49A 117.9
C44A C49A H49A 117.9
C41A C42A H42D 109.5
C41A C42A H42E 109.5
H42D C42A H42E 109.5
C41A C42A H42F 109.5
H42D C42A H42F 109.5
H42E C42A H42F 109.5
C41A C43A H43D 109.5
C41A C43A H43E 109.5
H43D C43A H43E 109.5
C41A C43A H43F 109.5
H43D C43A H43F 109.5
H43E C43A H43F 109.5
C51 C50 C64 129.0(4)
C51 C50 C46A 100.8(13)
C64 C50 C46A 128.7(14)
C51 C50 C46 118.0(5)
C64 C50 C46 112.8(5)
C50 C51 N6 125.6(5)
C50 C51 C52 127.3(5)
N6 C51 C52 107.0(5)
C53 C52 C51 108.6(5)
C53 C52 H52 125.7
C51 C52 H52 125.7
C52 C53 C54 105.9(5)
C52 C53 H53 127.0
C54 C53 H53 127.0
N6 C54 C53 111.3(5)
N6 C54 C55 122.6(4)
C53 C54 C55 126.0(5)
C56 C55 C60 119.0(5)
C56 C55 C54 120.3(5)
C60 C55 C54 120.7(5)
C57 C56 C55 118.6(5)
C57 C56 C61 119.8(5)
C55 C56 C61 121.6(5)
C58 C57 C56 122.9(5)
C58 C57 H57 118.5
C56 C57 H57 118.5
C57 C58 C59 117.9(6)
C57 C58 C62 121.2(6)
C59 C58 C62 120.9(7)
C60 C59 C58 121.3(6)
C60 C59 H59 119.4
C58 C59 H59 119.4
C59 C60 C55 120.2(5)
C59 C60 C63 118.6(5)
C55 C60 C63 121.2(5)
C56 C61 H61A 109.5
C56 C61 H61B 109.5
H61A C61 H61B 109.5
C56 C61 H61C 109.5
H61A C61 H61C 109.5
H61B C61 H61C 109.5
C58 C62 H62A 109.5
C58 C62 H62B 109.5
H62A C62 H62B 109.5
C58 C62 H62C 109.5
H62A C62 H62C 109.5
H62B C62 H62C 109.5
C60 C63 H63A 109.5
C60 C63 H63B 109.5
H63A C63 H63B 109.5
C60 C63 H63C 109.5
H63A C63 H63C 109.5
H63B C63 H63C 109.5
C50 C64 C65 126.8(5)
C50 C64 N5 124.7(5)
C65 C64 N5 108.5(5)
C66 C65 C64 108.1(5)
C66 C65 H65 126.0
C64 C65 H65 126.0
C65 C66 C67 105.8(5)
C65 C66 H66 127.1
C67 C66 H66 127.1
N5 C67 C66 111.5(4)
N5 C67 C68 121.9(5)
C66 C67 C68 126.6(5)
C69 C68 C73 119.5(5)
C69 C68 C67 121.1(5)
C73 C68 C67 119.3(5)
C68 C69 C70 119.4(5)
C68 C69 C74 121.0(5)
C70 C69 C74 119.6(5)
C71 C70 C69 122.0(6)
C71 C70 H70 119.0
C69 C70 H70 119.0
C70 C71 C72 117.9(5)
C70 C71 C75 121.1(6)
C72 C71 C75 121.0(5)
C71 C72 C73 122.2(5)
C71 C72 H72 118.9
C73 C72 H72 118.9
C72 C73 C68 118.9(5)
C72 C73 C76 119.1(5)
C68 C73 C76 121.9(5)
C69 C74 H74A 109.5
C69 C74 H74B 109.5
H74A C74 H74B 109.5
C69 C74 H74C 109.5
H74A C74 H74C 109.5
H74B C74 H74C 109.5
C71 C75 H75A 109.5
C71 C75 H75B 109.5
H75A C75 H75B 109.5
C71 C75 H75C 109.5
H75A C75 H75C 109.5
H75B C75 H75C 109.5
C73 C76 H76A 109.5
C73 C76 H76B 109.5
H76A C76 H76B 109.5
C73 C76 H76C 109.5
H76A C76 H76C 109.5
H76B C76 H76C 109.5
N7 C77 C78 124.6(5)
N7 C77 H77 117.7
C78 C77 H77 117.7
C77 C78 C00D 120.2(4)
C77 C78 H78 119.9
C00D C78 H78 119.9
N7 C79 C80 124.4(5)
N7 C79 H79 117.8
C80 C79 H79 117.8
C79 C80 C00D 120.6(5)
C79 C80 H80 119.7
C00D C80 H80 119.7
N8 C81 H81A 109.5
N8 C81 H81B 109.5
H81A C81 H81B 109.5
N8 C81 H81C 109.5
H81A C81 H81C 109.5
H81B C81 H81C 109.5
N8 C82 H82A 109.5
N8 C82 H82B 109.5
H82A C82 H82B 109.5
N8 C82 H82C 109.5
H82A C82 H82C 109.5
H82B C82 H82C 109.5
C2S C1S H1SA 109.5
C2S C1S H1SB 109.5
H1SA C1S H1SB 109.5
C2S C1S H1SC 109.5
H1SA C1S H1SC 109.5
H1SB C1S H1SC 109.5
O1S C2S C1S 112.8(14)
O1S C2S H2SA 109.0
C1S C2S H2SA 109.0
O1S C2S H2SB 109.0
C1S C2S H2SB 109.0
H2SA C2S H2SB 107.8
C2S O1S C3S 122.7(11)
O1S C3S C4S 112.1(11)
O1S C3S H3SA 109.2
C4S C3S H3SA 109.2
O1S C3S H3SB 109.2
C4S C3S H3SB 109.2
H3SA C3S H3SB 107.9
C3S C4S H4SA 109.5
C3S C4S H4SB 109.5
H4SA C4S H4SB 109.5
C3S C4S H4SC 109.5
H4SA C4S H4SC 109.5
H4SB C4S H4SC 109.5
C8S O2S C5S 111.5(17)
O2S C5S C6S 109.9(17)
O2S C5S H5SA 109.7
C6S C5S H5SA 109.7
O2S C5S H5SB 109.7
C6S C5S H5SB 109.7
H5SA C5S H5SB 108.2
C5S C6S C7S 102.6(16)
C5S C6S H6SA 111.2
C7S C6S H6SA 111.2
C5S C6S H6SB 111.2
C7S C6S H6SB 111.2
H6SA C6S H6SB 109.2
C6S C7S C8S 102.4(16)
C6S C7S H7SA 111.3
C8S C7S H7SA 111.3
C6S C7S H7SB 111.3
C8S C7S H7SB 111.3
H7SA C7S H7SB 109.2
O2S C8S C7S 106.1(18)
O2S C8S H8SA 110.5
C7S C8S H8SA 110.5
O2S C8S H8SB 110.5
C7S C8S H8SB 110.5
H8SA C8S H8SB 108.7
C12S C11S H11A 109.5
C12S C11S H11B 109.5
H11A C11S H11B 109.5
C12S C11S H11C 109.5
H11A C11S H11C 109.5
H11B C11S H11C 109.5
O3S C12S C11S 120.5(16)
O3S C12S H12D 107.2
C11S C12S H12D 107.2
O3S C12S H12E 107.2
C11S C12S H12E 107.2
H12D C12S H12E 106.8
C13S O3S C12S 118.2(13)
O3S C13S C14S 120.9(14)
O3S C13S H13D 107.1
C14S C13S H13D 107.1
O3S C13S H13E 107.1
C14S C13S H13E 107.1
H13D C13S H13E 106.8
C13S C14S H14D 109.5
C13S C14S H14E 109.5
H14D C14S H14E 109.5
C13S C14S H14F 109.5
H14D C14S H14F 109.5
H14E C14S H14F 109.5
C18S O4S C15S 109.9(10)
O4S C15S C16S 107.3(10)
O4S C15S H15A 110.3
C16S C15S H15A 110.3
O4S C15S H15B 110.3
C16S C15S H15B 110.3
H15A C15S H15B 108.5
C15S C16S C17S 101.5(9)
C15S C16S H16A 111.5
C17S C16S H16A 111.5
C15S C16S H16B 111.5
C17S C16S H16B 111.5
H16A C16S H16B 109.3
C16S C17S C18S 98.9(10)
C16S C17S H17A 112.0
C18S C17S H17A 112.0
C16S C17S H17B 112.0
C18S C17S H17B 112.0
H17A C17S H17B 109.7
O4S C18S C17S 107.2(13)
O4S C18S H18A 110.3
C17S C18S H18A 110.3
O4S C18S H18B 110.3
C17S C18S H18B 110.3
H18A C18S H18B 108.5
C21S O5S C24S 107.5(8)
O5S C21S C22S 105.5(9)
O5S C21S H21A 110.6
C22S C21S H21A 110.6
O5S C21S H21B 110.6
C22S C21S H21B 110.6
H21A C21S H21B 108.8
C21S C22S C23S 108.4(11)
C21S C22S H22A 110.0
C23S C22S H22A 110.0
C21S C22S H22B 110.0
C23S C22S H22B 110.0
H22A C22S H22B 108.4
C24S C23S C22S 99.7(11)
C24S C23S H23A 111.8
C22S C23S H23A 111.8
C24S C23S H23B 111.8
C22S C23S H23B 111.8
H23A C23S H23B 109.6
C23S C24S O5S 105.2(9)
C23S C24S H24A 110.7
O5S C24S H24A 110.7
C23S C24S H24B 110.7
O5S C24S H24B 110.7
H24A C24S H24B 108.8
C21T O5T C24T 108.0(15)
O5T C21T C22T 105.7(16)
O5T C21T H21C 110.6
C22T C21T H21C 110.6
O5T C21T H21D 110.6
C22T C21T H21D 110.6
H21C C21T H21D 108.7
C21T C22T C23T 109.4(16)
C21T C22T H22C 109.8
C23T C22T H22C 109.8
C21T C22T H22D 109.8
C23T C22T H22D 109.8
H22C C22T H22D 108.2
C24T C23T C22T 100(2)
C24T C23T H23C 111.8
C22T C23T H23C 111.8
C24T C23T H23D 111.8
C22T C23T H23D 111.8
H23C C23T H23D 109.5
O5T C24T C23T 105.1(15)
O5T C24T H24C 110.7
C23T C24T H24C 110.7
O5T C24T H24D 110.7
C23T C24T H24D 110.7
H24C C24T H24D 108.8

loop_
_geom_bond_atom_site_label_1
_geom_bond_atom_site_label_2
_geom_bond_distance
Cu1 N3 1.948(4)
Cu1 N2 1.981(5)
Cu1 N1 1.989(5)
Cu2 N7 1.955(4)
Cu2 N6 1.983(4)
Cu2 N5 2.006(4)
N1 C5 1.352(8)
N1 C2 1.395(7)
N2 C18 1.330(8)
N2 C15 1.407(6)
N3 C28 1.347(6)
N3 C32 1.351(6)
N4 C30 1.362(6)
N4 C34 1.447(7)
N4 C33 1.457(7)
N5 C67 1.341(7)
N5 C64 1.417(6)
N6 C54 1.328(7)
N6 C51 1.424(6)
N7 C79 1.344(6)
N7 C77 1.350(6)
N8 C00D 1.363(6)
N8 C82 1.440(7)
N8 C81 1.446(7)
C00D C80 1.402(7)
C00D C78 1.406(7)
C1 C2 1.396(9)
C1 C15 1.397(9)
C1 C35 1.518(8)
C1 C35A 1.591(15)
C2 C3 1.415(9)
C3 C4 1.373(10)
C3 H3 0.9500
C4 C5 1.413(8)
C4 H4 0.9500
C5 C6 1.479(9)
C6 C11 1.387(9)
C6 C7 1.427(8)
C7 C8 1.418(10)
C7 C12 1.499(11)
C8 C9 1.356(11)
C8 H8 0.9500
C9 C10 1.350(9)
C9 C13 1.502(10)
C10 C11 1.400(8)
C10 H10 0.9500
C11 C14 1.501(8)
C12 H12A 0.9800
C12 H12B 0.9800
C12 H12C 0.9800
C13 H13A 0.9800
C13 H13B 0.9800
C13 H13C 0.9800
C14 H14A 0.9800
C14 H14B 0.9800
C14 H14C 0.9800
C15 C16 1.416(9)
C16 C17 1.357(9)
C16 H16 0.9500
C17 C18 1.434(7)
C17 H17 0.9500
C18 C19 1.485(8)
C19 C20 1.407(8)
C19 C24 1.407(8)
C20 C21 1.386(8)
C20 C25 1.509(9)
C21 C22 1.380(9)
C21 H21 0.9500
C22 C23 1.391(8)
C22 C26 1.517(8)
C23 C24 1.396(8)
C23 H23 0.9500
C24 C27 1.516(8)
C25 H25A 0.9800
C25 H25B 0.9800
C25 H25C 0.9800
C26 H26A 0.9800
C26 H26B 0.9800
C26 H26C 0.9800
C27 H27A 0.9800
C27 H27B 0.9800
C27 H27C 0.9800
C28 C29 1.362(7)
C28 H28 0.9500
C29 C30 1.396(7)
C29 H29 0.9500
C30 C31 1.402(7)
C31 C32 1.367(6)
C31 H31 0.9500
C32 H32 0.9500
C33 H33A 0.9800
C33 H33B 0.9800
C33 H33C 0.9800
C34 H34A 0.9800
C34 H34B 0.9800
C34 H34C 0.9800
O1 C45 1.380(7)
O1 C40 1.383(7)
C35 C36 1.388(9)
C35 C40 1.396(9)
C36 C37 1.388(8)
C36 H36 0.9500
C37 C38 1.371(10)
C37 H37 0.9500
C38 C39 1.389(9)
C38 H38 0.9500
C39 C40 1.403(8)
C39 C41 1.519(8)
C41 C44 1.521(9)
C41 C43 1.537(7)
C41 C42 1.542(9)
C44 C49 1.402(9)
C44 C45 1.413(7)
C45 C46 1.381(8)
C46 C47 1.401(9)
C46 C50 1.524(7)
C47 C48 1.389(8)
C47 H47 0.9500
C48 C49 1.391(10)
C48 H48 0.9500
C49 H49 0.9500
C42 H42A 0.9800
C42 H42B 0.9800
C42 H42C 0.9800
C43 H43A 0.9800
C43 H43B 0.9800
C43 H43C 0.9800
O1A C45A 1.37(2)
O1A C40A 1.39(2)
C35A C36A 1.409(18)
C35A C40A 1.412(17)
C36A C37A 1.396(17)
C36A H36A 0.9500
C37A C38A 1.377(19)
C37A H37A 0.9500
C38A C39A 1.393(17)
C38A H38A 0.9500
C39A C40A 1.404(15)
C39A C41A 1.526(16)
C41A C44A 1.526(16)
C41A C43A 1.555(17)
C41A C42A 1.584(18)
C44A C49A 1.390(18)
C44A C45A 1.417(16)
C45A C46A 1.369(17)
C46A C47A 1.400(17)
C46A C50 1.496(15)
C47A C48A 1.398(17)
C47A H47A 0.9500
C48A C49A 1.382(18)
C48A H48A 0.9500
C49A H49A 0.9500
C42A H42D 0.9800
C42A H42E 0.9800
C42A H42F 0.9800
C43A H43D 0.9800
C43A H43E 0.9800
C43A H43F 0.9800
C50 C51 1.378(8)
C50 C64 1.390(7)
C51 C52 1.424(8)
C52 C53 1.367(8)
C52 H52 0.9500
C53 C54 1.432(7)
C53 H53 0.9500
C54 C55 1.485(8)
C55 C56 1.404(7)
C55 C60 1.410(7)
C56 C57 1.386(8)
C56 C61 1.508(8)
C57 C58 1.377(9)
C57 H57 0.9500
C58 C59 1.393(8)
C58 C62 1.519(9)
C59 C60 1.377(8)
C59 H59 0.9500
C60 C63 1.527(7)
C61 H61A 0.9800
C61 H61B 0.9800
C61 H61C 0.9800
C62 H62A 0.9800
C62 H62B 0.9800
C62 H62C 0.9800
C63 H63A 0.9800
C63 H63B 0.9800
C63 H63C 0.9800
C64 C65 1.411(8)
C65 C66 1.376(8)
C65 H65 0.9500
C66 C67 1.428(8)
C66 H66 0.9500
C67 C68 1.486(7)
C68 C69 1.381(8)
C68 C73 1.408(8)
C69 C70 1.401(7)
C69 C74 1.506(8)
C70 C71 1.371(8)
C70 H70 0.9500
C71 C72 1.380(8)
C71 C75 1.524(7)
C72 C73 1.389(7)
C72 H72 0.9500
C73 C76 1.506(8)
C74 H74A 0.9800
C74 H74B 0.9800
C74 H74C 0.9800
C75 H75A 0.9800
C75 H75B 0.9800
C75 H75C 0.9800
C76 H76A 0.9800
C76 H76B 0.9800
C76 H76C 0.9800
C77 C78 1.371(6)
C77 H77 0.9500
C78 H78 0.9500
C79 C80 1.372(7)
C79 H79 0.9500
C80 H80 0.9500
C81 H81A 0.9800
C81 H81B 0.9800
C81 H81C 0.9800
C82 H82A 0.9800
C82 H82B 0.9800
C82 H82C 0.9800
C1S C2S 1.477(15)
C1S H1SA 0.9800
C1S H1SB 0.9800
C1S H1SC 0.9800
C2S O1S 1.365(12)
C2S H2SA 0.9900
C2S H2SB 0.9900
O1S C3S 1.409(10)
C3S C4S 1.433(14)
C3S H3SA 0.9900
C3S H3SB 0.9900
C4S H4SA 0.9800
C4S H4SB 0.9800
C4S H4SC 0.9800
O2S C8S 1.32(2)
O2S C5S 1.43(2)
C5S C6S 1.45(2)
C5S H5SA 0.9900
C5S H5SB 0.9900
C6S C7S 1.52(2)
C6S H6SA 0.9900
C6S H6SB 0.9900
C7S C8S 1.57(2)
C7S H7SA 0.9900
C7S H7SB 0.9900
C8S H8SA 0.9900
C8S H8SB 0.9900
C11S C12S 1.431(17)
C11S H11A 0.9800
C11S H11B 0.9800
C11S H11C 0.9800
C12S O3S 1.386(13)
C12S H12D 0.9900
C12S H12E 0.9900
O3S C13S 1.366(13)
C13S C14S 1.398(15)
C13S H13D 0.9900
C13S H13E 0.9900
C14S H14D 0.9800
C14S H14E 0.9800
C14S H14F 0.9800
O4S C18S 1.33(2)
O4S C15S 1.434(14)
C15S C16S 1.467(15)
C15S H15A 0.9900
C15S H15B 0.9900
C16S C17S 1.524(16)
C16S H16A 0.9900
C16S H16B 0.9900
C17S C18S 1.547(18)
C17S H17A 0.9900
C17S H17B 0.9900
C18S H18A 0.9900
C18S H18B 0.9900
O5S C21S 1.425(11)
O5S C24S 1.507(12)
C21S C22S 1.490(19)
C21S H21A 0.9900
C21S H21B 0.9900
C22S C23S 1.510(16)
C22S H22A 0.9900
C22S H22B 0.9900
C23S C24S 1.481(18)
C23S H23A 0.9900
C23S H23B 0.9900
C24S H24A 0.9900
C24S H24B 0.9900
O5T C21T 1.420(17)
O5T C24T 1.495(19)
C21T C22T 1.49(2)
C21T H21C 0.9900
C21T H21D 0.9900
C22T C23T 1.51(2)
C22T H22C 0.9900
C22T H22D 0.9900
C23T C24T 1.51(2)
C23T H23C 0.9900
C23T H23D 0.9900
C24T H24C 0.9900
C24T H24D 0.9900
